data_4345048
loop_
_publ_author_name
'Srivastava, Kriti'
'Weitz, Evan A.'
'Peterson, Katie L.'
'Marja\'nska, Ma\/lgorzata'
'Pierre, Val\'erie C'

_publ_section_title
;
 Fe- and Ln-DOTAm-F12 Are Effective Paramagnetic Fluorine Contrast Agents
 for MRI in Water and Blood.
;
_journal_issue 3
_journal_name_full 'Inorganic chemistry'
_journal_page_first 1546
_journal_page_last 1557
_journal_paper_doi 10.1021/acs.inorgchem.6b02631
_journal_volume 56
_journal_year 2017
_chemical_formula_moiety 'C24 H38 F12 N8 O5 Tm, 4(Cl)'
_chemical_formula_sum 'C24 H38 Cl4 F12 N8 O5 Tm'
_chemical_formula_weight 1057.35
_chemical_name_systematic
; 
 ? 
;
_space_group_IT_number 64
_symmetry_cell_setting orthorhombic
_symmetry_space_group_name_Hall '-C 2ac 2'
_symmetry_space_group_name_H-M 'C m c e'
_atom_sites_solution_hydrogens geom
_atom_sites_solution_primary direct
_atom_sites_solution_secondary difmap
_audit_creation_method SHELXL-97
_cell_angle_alpha 90.00
_cell_angle_beta 90.00
_cell_angle_gamma 90.00
_cell_formula_units_Z 8
_cell_length_a 25.5559(18)
_cell_length_b 18.5893(13)
_cell_length_c 18.6003(14)
_cell_measurement_reflns_used 2823
_cell_measurement_temperature 123(2)
_cell_measurement_theta_max 68.115
_cell_measurement_theta_min 6.191
_cell_volume 8836.4(11)
_computing_cell_refinement 'SAINT, Bruker'
_computing_data_collection 'APEX II, Bruker'
_computing_data_reduction 'SAINT, Bruker'
_computing_molecular_graphics 'SHELXTL, Bruker'
_computing_structure_refinement 'SHELXL-97 (Sheldrick, 2008)'
_computing_structure_solution 'SHELXS-97 (Sheldrick, 2008)'
_diffrn_ambient_temperature 123(2)
_diffrn_measured_fraction_theta_full 0.988
_diffrn_measured_fraction_theta_max 0.988
_diffrn_measurement_device_type 'Bruker D8 Photon 100 CMOS'
_diffrn_measurement_method 'area detector, omega scans per phi'
_diffrn_radiation_monochromator 'normal parabolic mirrors'
_diffrn_radiation_source 'micro-focus sealed tube'
_diffrn_radiation_type CuK\a
_diffrn_radiation_wavelength 1.54178
_diffrn_reflns_av_R_equivalents 0.0378
_diffrn_reflns_av_sigmaI/netI 0.0184
_diffrn_reflns_limit_h_max 30
_diffrn_reflns_limit_h_min -30
_diffrn_reflns_limit_k_max 22
_diffrn_reflns_limit_k_min -22
_diffrn_reflns_limit_l_max 17
_diffrn_reflns_limit_l_min -22
_diffrn_reflns_number 46172
_diffrn_reflns_theta_full 68.30
_diffrn_reflns_theta_max 68.30
_diffrn_reflns_theta_min 3.46
_exptl_absorpt_coefficient_mu 6.819
_exptl_absorpt_correction_T_max 0.7531
_exptl_absorpt_correction_T_min 0.5364
_exptl_absorpt_correction_type multi-scan
_exptl_absorpt_process_details 'SADABS, R. Blessing, 1995'
_exptl_crystal_colour white
_exptl_crystal_density_diffrn 1.590
_exptl_crystal_density_method 'not measured'
_exptl_crystal_description block
_exptl_crystal_F_000 4184
_exptl_crystal_size_max 0.1
_exptl_crystal_size_mid 0.1
_exptl_crystal_size_min 0.1
_platon_squeeze_details
;
The Squeeze results are consistent with 5 water molecules per asymmetric unit.
;
_refine_diff_density_max 3.791
_refine_diff_density_min -1.558
_refine_diff_density_rms 0.191
_refine_ls_extinction_method none
_refine_ls_goodness_of_fit_ref 1.083
_refine_ls_hydrogen_treatment mixed
_refine_ls_matrix_type full
_refine_ls_number_parameters 254
_refine_ls_number_reflns 4109
_refine_ls_number_restraints 0
_refine_ls_restrained_S_all 1.083
_refine_ls_R_factor_all 0.0711
_refine_ls_R_factor_gt 0.0635
_refine_ls_shift/su_max 0.000
_refine_ls_shift/su_mean 0.000
_refine_ls_structure_factor_coef Fsqd
_refine_ls_weighting_details 'calc w=1/[\s^2^(Fo^2^)+(0.1210P)^2^+79.7163P] where P=(Fo^2^+2Fc^2^)/3'
_refine_ls_weighting_scheme calc
_refine_ls_wR_factor_gt 0.1853
_refine_ls_wR_factor_ref 0.1928
_reflns_number_gt 3496
_reflns_number_total 4109
_reflns_threshold_expression >2sigma(I)
_cod_data_source_file ic6b02631_si_002.cif
_cod_data_source_block 13251sqz
_cod_depositor_comments 'Adding full bibliography for 4345048.cif.'
_cod_original_sg_symbol_H-M Cmca
_cod_database_code 4345048

loop_
_symmetry_equiv_pos_as_xyz
'x, y, z'
'-x, -y+1/2, z+1/2'
'-x, y+1/2, -z+1/2'
'x, -y, -z'
'x+1/2, y+1/2, z'
'-x+1/2, -y+1, z+1/2'
'-x+1/2, y+1, -z+1/2'
'x+1/2, -y+1/2, -z'
'-x, -y, -z'
'x, y-1/2, -z-1/2'
'x, -y-1/2, z-1/2'
'-x, y, z'
'-x+1/2, -y+1/2, -z'
'x+1/2, y, -z-1/2'
'x+1/2, -y, z-1/2'
'-x+1/2, y+1/2, z'

loop_
_atom_site_label
_atom_site_type_symbol
_atom_site_fract_x
_atom_site_fract_y
_atom_site_fract_z
_atom_site_U_iso_or_equiv
_atom_site_adp_type
_atom_site_occupancy
_atom_site_symmetry_multiplicity
_atom_site_calc_flag
_atom_site_refinement_flags
Tm1 Tm 0.343467(15) 0.5000 0.0000 0.0174(2) Uani 1 2 d S
Cl1 Cl 0.5000 0.38715(17) 0.10080(17) 0.0582(7) Uani 1 2 d S
Cl2 Cl 0.32678(7) 0.30703(9) 0.30738(9) 0.0463(4) Uani 1 1 d .
Cl3 Cl 0.5000 0.60175(19) 0.11362(19) 0.0652(8) Uani 1 2 d S
O1 O 0.37201(17) 0.6175(2) 0.00742(19) 0.0254(9) Uani 1 1 d .
O2 O 0.37181(17) 0.4921(2) 0.1172(2) 0.0258(9) Uani 1 1 d .
O3 O 0.4353(2) 0.5000 0.0000 0.0251(13) Uani 1 2 d S
H10A H 0.4463 0.5320 0.0281 0.030 Uiso 0.50 1 calc PR
H10B H 0.4430 0.4575 0.0131 0.030 Uiso 0.50 1 d PR
N1 N 0.28260(18) 0.4200(2) 0.0790(3) 0.0241(10) Uani 1 1 d .
N2 N 0.28273(18) 0.5786(2) 0.0796(3) 0.0249(10) Uani 1 1 d .
N3 N 0.3785(2) 0.4304(3) 0.2227(3) 0.0372(12) Uani 1 1 d .
H3N H 0.369(3) 0.427(4) 0.281(4) 0.045 Uiso 1 1 d .
N4 N 0.3795(2) 0.7239(3) 0.0692(3) 0.0380(12) Uani 1 1 d .
H4N H 0.368(3) 0.774(5) 0.072(4) 0.046 Uiso 1 1 d .
F1 F 0.3825(2) 0.5002(2) 0.3587(3) 0.0540(13) Uani 1 1 d .
F2 F 0.44594(19) 0.5676(3) 0.3239(3) 0.0734(15) Uani 1 1 d .
F3 F 0.3703(2) 0.5735(3) 0.2719(3) 0.0665(13) Uani 1 1 d .
F4 F 0.38260(19) 0.8595(3) 0.0021(2) 0.0527(13) Uani 1 1 d .
F5 F 0.44592(19) 0.8275(3) -0.0662(3) 0.0770(15) Uani 1 1 d .
F6 F 0.37006(19) 0.7748(3) -0.0728(3) 0.0622(12) Uani 1 1 d .
C1 C 0.2576(3) 0.3613(4) 0.0360(3) 0.0382(15) Uani 1 1 d .
H1A H 0.2828 0.3212 0.0304 0.046 Uiso 1 1 calc R
H1B H 0.2268 0.3427 0.0625 0.046 Uiso 1 1 calc R
C2 C 0.2406(3) 0.3859(4) -0.0365(3) 0.0390(15) Uani 1 1 d .
H2A H 0.2112 0.4202 -0.0307 0.047 Uiso 1 1 calc R
H2B H 0.2273 0.3439 -0.0637 0.047 Uiso 1 1 calc R
C3 C 0.2406(3) 0.4638(3) 0.1127(4) 0.0387(16) Uani 1 1 d .
H3A H 0.2119 0.4698 0.0774 0.046 Uiso 1 1 calc R
H3B H 0.2264 0.4370 0.1543 0.046 Uiso 1 1 calc R
C4 C 0.2576(3) 0.5359(3) 0.1375(4) 0.0381(15) Uani 1 1 d .
H4A H 0.2826 0.5302 0.1777 0.046 Uiso 1 1 calc R
H4B H 0.2268 0.5625 0.1558 0.046 Uiso 1 1 calc R
C5 C 0.3164(3) 0.6344(3) 0.1113(3) 0.0363(14) Uani 1 1 d .
H5A H 0.3333 0.6153 0.1552 0.044 Uiso 1 1 calc R
H5B H 0.2948 0.6763 0.1252 0.044 Uiso 1 1 calc R
C6 C 0.3584(2) 0.6583(3) 0.0580(3) 0.0313(13) Uani 1 1 d .
C7 C 0.4232(3) 0.7489(4) 0.0265(4) 0.0404(15) Uani 1 1 d .
H7A H 0.4395 0.7076 0.0014 0.048 Uiso 1 1 calc R
H7B H 0.4499 0.7707 0.0583 0.048 Uiso 1 1 calc R
C8 C 0.4057(3) 0.8023(4) -0.0267(5) 0.0514(18) Uani 1 1 d .
C9 C 0.3161(3) 0.3883(3) 0.1345(3) 0.0357(14) Uani 1 1 d .
H9A H 0.3331 0.3444 0.1152 0.043 Uiso 1 1 calc R
H9B H 0.2944 0.3741 0.1762 0.043 Uiso 1 1 calc R
C10 C 0.3576(2) 0.4411(3) 0.1584(3) 0.0326(13) Uani 1 1 d .
C11 C 0.4226(3) 0.4734(4) 0.2478(4) 0.0424(15) Uani 1 1 d .
H11A H 0.4393 0.4976 0.2063 0.051 Uiso 1 1 calc R
H11B H 0.4489 0.4415 0.2704 0.051 Uiso 1 1 calc R
C12 C 0.4056(3) 0.5277(5) 0.3000(4) 0.0492(18) Uani 1 1 d .

loop_
_atom_site_aniso_label
_atom_site_aniso_U_11
_atom_site_aniso_U_22
_atom_site_aniso_U_33
_atom_site_aniso_U_23
_atom_site_aniso_U_13
_atom_site_aniso_U_12
Tm1 0.0180(3) 0.0171(3) 0.0170(3) -0.00159(14) 0.000 0.000
Cl1 0.0384(13) 0.0688(18) 0.0674(18) 0.0164(15) 0.000 0.000
Cl2 0.0626(11) 0.0379(8) 0.0383(9) 0.0139(7) -0.0017(8) -0.0005(8)
Cl3 0.0457(15) 0.076(2) 0.074(2) -0.0138(16) 0.000 0.000
O1 0.025(2) 0.018(2) 0.033(2) -0.0038(15) 0.0046(15) -0.0029(16)
O2 0.025(2) 0.036(2) 0.016(2) 0.0017(16) -0.0001(16) -0.0026(15)
O3 0.013(3) 0.029(3) 0.033(3) 0.001(2) 0.000 0.000
N1 0.024(2) 0.024(2) 0.024(2) -0.0053(19) 0.0021(19) -0.0057(19)
N2 0.025(2) 0.024(2) 0.026(2) -0.005(2) 0.0012(19) -0.0014(19)
N3 0.039(3) 0.038(3) 0.034(3) 0.003(2) -0.003(2) 0.000(2)
N4 0.036(3) 0.041(3) 0.036(3) -0.001(3) -0.002(2) -0.007(2)
F1 0.050(3) 0.084(4) 0.029(2) -0.0049(18) 0.009(2) -0.0070(19)
F2 0.058(3) 0.089(4) 0.073(3) -0.024(3) -0.002(2) -0.016(3)
F3 0.061(3) 0.055(3) 0.083(4) -0.010(3) -0.017(3) 0.011(2)
F4 0.048(3) 0.028(2) 0.082(4) 0.0028(17) -0.0034(19) 0.007(2)
F5 0.061(3) 0.080(3) 0.089(4) 0.036(3) 0.017(3) -0.006(3)
F6 0.058(3) 0.077(3) 0.051(3) 0.006(2) -0.013(2) -0.010(2)
C1 0.044(4) 0.037(3) 0.033(4) -0.002(3) 0.002(3) -0.019(3)
C2 0.042(4) 0.041(3) 0.034(4) -0.005(3) 0.002(3) -0.014(3)
C3 0.036(4) 0.033(3) 0.047(4) 0.001(3) 0.021(3) -0.002(3)
C4 0.044(4) 0.031(3) 0.039(4) -0.003(3) 0.016(3) -0.001(3)
C5 0.038(3) 0.037(3) 0.034(3) -0.016(3) 0.004(3) -0.003(3)
C6 0.039(3) 0.020(3) 0.036(3) 0.001(2) -0.005(3) 0.002(2)
C7 0.033(3) 0.029(3) 0.058(4) 0.000(3) 0.004(3) -0.005(3)
C8 0.036(4) 0.045(4) 0.074(5) 0.005(4) 0.005(4) -0.006(3)
C9 0.041(3) 0.035(3) 0.031(3) 0.016(3) 0.003(3) -0.004(3)
C10 0.036(3) 0.040(3) 0.021(3) 0.000(3) 0.004(3) 0.004(3)
C11 0.035(3) 0.062(4) 0.030(3) 0.001(4) -0.007(3) -0.001(4)
C12 0.037(4) 0.066(5) 0.044(4) -0.006(4) -0.012(3) -0.010(4)

loop_
_atom_type_symbol
_atom_type_description
_atom_type_scat_dispersion_real
_atom_type_scat_dispersion_imag
_atom_type_scat_source
C C 0.0181 0.0091 'International Tables Vol C Tables 4.2.6.8 and 6.1.1.4'
H H 0.0000 0.0000 'International Tables Vol C Tables 4.2.6.8 and 6.1.1.4'
N N 0.0311 0.0180 'International Tables Vol C Tables 4.2.6.8 and 6.1.1.4'
O O 0.0492 0.0322 'International Tables Vol C Tables 4.2.6.8 and 6.1.1.4'
F F 0.0727 0.0534 'International Tables Vol C Tables 4.2.6.8 and 6.1.1.4'
Tm Tm -8.0393 4.1821 'International Tables Vol C Tables 4.2.6.8 and 6.1.1.4'
Cl Cl 0.3639 0.7018 'International Tables Vol C Tables 4.2.6.8 and 6.1.1.4'

loop_
_geom_angle_atom_site_label_1
_geom_angle_atom_site_label_2
_geom_angle_atom_site_label_3
_geom_angle
_geom_angle_site_symmetry_1
_geom_angle_site_symmetry_3
O2 Tm1 O2 143.3(2) 4_565 .
O2 Tm1 O1 84.51(13) 4_565 4_565
O2 Tm1 O1 84.07(13) . 4_565
O2 Tm1 O1 84.07(13) 4_565 .
O2 Tm1 O1 84.51(13) . .
O1 Tm1 O1 143.1(2) 4_565 .
O2 Tm1 O3 71.66(11) 4_565 .
O2 Tm1 O3 71.66(11) . .
O1 Tm1 O3 71.56(11) 4_565 .
O1 Tm1 O3 71.57(11) . .
O2 Tm1 N2 71.59(15) 4_565 4_565
O2 Tm1 N2 133.81(14) . 4_565
O1 Tm1 N2 67.78(14) 4_565 4_565
O1 Tm1 N2 139.16(14) . 4_565
O3 Tm1 N2 126.73(10) . 4_565
O2 Tm1 N2 133.80(14) 4_565 .
O2 Tm1 N2 71.59(15) . .
O1 Tm1 N2 139.16(14) 4_565 .
O1 Tm1 N2 67.77(14) . .
O3 Tm1 N2 126.73(10) . .
N2 Tm1 N2 106.5(2) 4_565 .
O2 Tm1 N1 139.33(14) 4_565 .
O2 Tm1 N1 67.49(14) . .
O1 Tm1 N1 71.47(15) 4_565 .
O1 Tm1 N1 134.05(13) . .
O3 Tm1 N1 126.65(11) . .
N2 Tm1 N1 69.10(17) 4_565 .
N2 Tm1 N1 69.07(16) . .
O2 Tm1 N1 67.49(14) 4_565 4_565
O2 Tm1 N1 139.33(14) . 4_565
O1 Tm1 N1 134.05(13) 4_565 4_565
O1 Tm1 N1 71.47(15) . 4_565
O3 Tm1 N1 126.65(11) . 4_565
N2 Tm1 N1 69.07(16) 4_565 4_565
N2 Tm1 N1 69.10(17) . 4_565
N1 Tm1 N1 106.7(2) . 4_565
C6 O1 Tm1 121.9(4) . .
C10 O2 Tm1 121.9(4) . .
Tm1 O3 H10A 109.5 . .
Tm1 O3 H10B 103.4 . .
H10A O3 H10B 113.7 . .
C9 N1 C3 110.3(5) . .
C9 N1 C1 109.4(5) . .
C3 N1 C1 108.4(5) . .
C9 N1 Tm1 106.2(3) . .
C3 N1 Tm1 110.9(3) . .
C1 N1 Tm1 111.7(3) . .
C5 N2 C4 109.8(5) . .
C5 N2 C2 109.0(5) . 4_565
C4 N2 C2 108.2(5) . 4_565
C5 N2 Tm1 106.0(3) . .
C4 N2 Tm1 111.8(3) . .
C2 N2 Tm1 112.0(3) 4_565 .
C10 N3 C11 121.3(6) . .
C10 N3 H3N 143(4) . .
C11 N3 H3N 83(4) . .
C6 N4 C7 120.9(6) . .
C6 N4 H4N 139(5) . .
C7 N4 H4N 87(5) . .
C2 C1 N1 112.6(5) . .
C2 C1 H1A 109.1 . .
N1 C1 H1A 109.1 . .
C2 C1 H1B 109.1 . .
N1 C1 H1B 109.1 . .
H1A C1 H1B 107.8 . .
C1 C2 N2 114.2(5) . 4_565
C1 C2 H2A 108.7 . .
N2 C2 H2A 108.7 4_565 .
C1 C2 H2B 108.7 . .
N2 C2 H2B 108.7 4_565 .
H2A C2 H2B 107.6 . .
C4 C3 N1 114.5(5) . .
C4 C3 H3A 108.6 . .
N1 C3 H3A 108.6 . .
C4 C3 H3B 108.6 . .
N1 C3 H3B 108.6 . .
H3A C3 H3B 107.6 . .
C3 C4 N2 112.6(5) . .
C3 C4 H4A 109.1 . .
N2 C4 H4A 109.1 . .
C3 C4 H4B 109.1 . .
N2 C4 H4B 109.1 . .
H4A C4 H4B 107.8 . .
N2 C5 C6 110.8(5) . .
N2 C5 H5A 109.5 . .
C6 C5 H5A 109.5 . .
N2 C5 H5B 109.5 . .
C6 C5 H5B 109.5 . .
H5A C5 H5B 108.1 . .
O1 C6 N4 123.4(6) . .
O1 C6 C5 120.3(5) . .
N4 C6 C5 116.3(5) . .
N4 C7 C8 110.6(6) . .
N4 C7 H7A 109.5 . .
C8 C7 H7A 109.5 . .
N4 C7 H7B 109.5 . .
C8 C7 H7B 109.5 . .
H7A C7 H7B 108.1 . .
F4 C8 F5 106.3(6) . .
F4 C8 F6 105.0(6) . .
F5 C8 F6 107.4(8) . .
F4 C8 C7 113.9(8) . .
F5 C8 C7 111.7(6) . .
F6 C8 C7 112.1(6) . .
N1 C9 C10 110.8(5) . .
N1 C9 H9A 109.5 . .
C10 C9 H9A 109.5 . .
N1 C9 H9B 109.5 . .
C10 C9 H9B 109.5 . .
H9A C9 H9B 108.1 . .
O2 C10 N3 122.7(6) . .
O2 C10 C9 120.4(5) . .
N3 C10 C9 116.9(5) . .
N3 C11 C12 111.2(6) . .
N3 C11 H11A 109.4 . .
C12 C11 H11A 109.4 . .
N3 C11 H11B 109.4 . .
C12 C11 H11B 109.4 . .
H11A C11 H11B 108.0 . .
F1 C12 F2 106.1(6) . .
F1 C12 F3 105.1(6) . .
F2 C12 F3 107.1(7) . .
F1 C12 C11 114.1(7) . .
F2 C12 C11 111.8(6) . .
F3 C12 C11 112.1(6) . .

loop_
_geom_bond_atom_site_label_1
_geom_bond_atom_site_label_2
_geom_bond_distance
_geom_bond_site_symmetry_2
Tm1 O2 2.301(4) 4_565
Tm1 O2 2.301(4) .
Tm1 O1 2.307(4) 4_565
Tm1 O1 2.307(4) .
Tm1 O3 2.347(6) .
Tm1 N2 2.595(5) 4_565
Tm1 N2 2.595(5) .
Tm1 N1 2.606(5) .
Tm1 N1 2.606(5) 4_565
O1 C6 1.258(7) .
O2 C10 1.273(7) .
O3 H10A 0.8400 .
O3 H10B 0.8500 .
N1 C9 1.464(8) .
N1 C3 1.484(8) .
N1 C1 1.497(7) .
N2 C5 1.471(7) .
N2 C4 1.485(8) .
N2 C2 1.495(8) 4_565
N3 C10 1.325(8) .
N3 C11 1.458(9) .
N3 H3N 1.10(8) .
N4 C6 1.348(8) .
N4 C7 1.448(9) .
N4 H4N 0.97(9) .
F1 C12 1.343(9) .
F2 C12 1.345(9) .
F3 C12 1.347(10) .
F4 C8 1.330(10) .
F5 C8 1.347(9) .
F6 C8 1.352(10) .
C1 C2 1.489(10) .
C1 H1A 0.9900 .
C1 H1B 0.9900 .
C2 N2 1.495(8) 4_565
C2 H2A 0.9900 .
C2 H2B 0.9900 .
C3 C4 1.483(9) .
C3 H3A 0.9900 .
C3 H3B 0.9900 .
C4 H4A 0.9900 .
C4 H4B 0.9900 .
C5 C6 1.528(9) .
C5 H5A 0.9900 .
C5 H5B 0.9900 .
C7 C8 1.471(12) .
C7 H7A 0.9900 .
C7 H7B 0.9900 .
C9 C10 1.513(9) .
C9 H9A 0.9900 .
C9 H9B 0.9900 .
C11 C12 1.465(12) .
C11 H11A 0.9900 .
C11 H11B 0.9900 .

loop_
_geom_hbond_atom_site_label_D
_geom_hbond_atom_site_label_H
_geom_hbond_atom_site_label_A
_geom_hbond_distance_DH
_geom_hbond_distance_HA
_geom_hbond_distance_DA
_geom_hbond_angle_DHA
_geom_hbond_site_symmetry_A
N4 H4N Cl2 0.97(9) 2.55(8) 3.078(6) 114(6) 10_566
N4 H4N F4 0.97(9) 2.09(8) 2.815(8) 130(6) .
N3 H3N F1 1.10(8) 2.02(8) 2.845(7) 129(6) .
O3 H10B Cl1 0.85 2.55 3.263(4) 142.5 .
O3 H10A Cl3 0.84 2.47 3.283(4) 163.4 .

loop_
_geom_torsion_atom_site_label_1
_geom_torsion_atom_site_label_2
_geom_torsion_atom_site_label_3
_geom_torsion_atom_site_label_4
_geom_torsion
_geom_torsion_site_symmetry_1
_geom_torsion_site_symmetry_4
O2 Tm1 O1 C6 164.0(5) 4_565 .
O2 Tm1 O1 C6 -50.9(4) . .
O1 Tm1 O1 C6 -123.4(4) 4_565 .
O3 Tm1 O1 C6 -123.4(4) . .
N2 Tm1 O1 C6 111.3(4) 4_565 .
N2 Tm1 O1 C6 21.4(4) . .
N1 Tm1 O1 C6 0.2(5) . .
N1 Tm1 O1 C6 95.8(5) 4_565 .
O2 Tm1 O2 C10 -124.2(4) 4_565 .
O1 Tm1 O2 C10 -51.6(4) 4_565 .
O1 Tm1 O2 C10 163.5(5) . .
O3 Tm1 O2 C10 -124.2(4) . .
N2 Tm1 O2 C10 -0.4(5) 4_565 .
N2 Tm1 O2 C10 95.1(4) . .
N1 Tm1 O2 C10 20.7(4) . .
N1 Tm1 O2 C10 110.5(4) 4_565 .
O2 Tm1 N1 C9 118.4(4) 4_565 .
O2 Tm1 N1 C9 -29.8(3) . .
O1 Tm1 N1 C9 61.4(4) 4_565 .
O1 Tm1 N1 C9 -86.8(4) . .
O3 Tm1 N1 C9 13.1(4) . .
N2 Tm1 N1 C9 134.0(4) 4_565 .
N2 Tm1 N1 C9 -107.8(4) . .
N1 Tm1 N1 C9 -166.9(4) 4_565 .
O2 Tm1 N1 C3 -121.8(4) 4_565 .
O2 Tm1 N1 C3 90.0(4) . .
O1 Tm1 N1 C3 -178.8(4) 4_565 .
O1 Tm1 N1 C3 33.0(5) . .
O3 Tm1 N1 C3 132.9(4) . .
N2 Tm1 N1 C3 -106.2(4) 4_565 .
N2 Tm1 N1 C3 12.0(4) . .
N1 Tm1 N1 C3 -47.1(4) 4_565 .
O2 Tm1 N1 C1 -0.8(5) 4_565 .
O2 Tm1 N1 C1 -149.0(4) . .
O1 Tm1 N1 C1 -57.8(4) 4_565 .
O1 Tm1 N1 C1 154.1(4) . .
O3 Tm1 N1 C1 -106.1(4) . .
N2 Tm1 N1 C1 14.8(4) 4_565 .
N2 Tm1 N1 C1 133.0(4) . .
N1 Tm1 N1 C1 73.9(4) 4_565 .
O2 Tm1 N2 C5 -86.7(4) 4_565 .
O2 Tm1 N2 C5 61.7(4) . .
O1 Tm1 N2 C5 118.2(4) 4_565 .
O1 Tm1 N2 C5 -29.8(4) . .
O3 Tm1 N2 C5 13.2(4) . .
N2 Tm1 N2 C5 -166.8(4) 4_565 .
N1 Tm1 N2 C5 134.0(4) . .
N1 Tm1 N2 C5 -107.6(4) 4_565 .
O2 Tm1 N2 C4 153.7(4) 4_565 .
O2 Tm1 N2 C4 -57.9(4) . .
O1 Tm1 N2 C4 -1.4(5) 4_565 .
O1 Tm1 N2 C4 -149.5(4) . .
O3 Tm1 N2 C4 -106.4(4) . .
N2 Tm1 N2 C4 73.6(4) 4_565 .
N1 Tm1 N2 C4 14.4(4) . .
N1 Tm1 N2 C4 132.7(4) 4_565 .
O2 Tm1 N2 C2 32.1(5) 4_565 4_565
O2 Tm1 N2 C2 -179.5(4) . 4_565
O1 Tm1 N2 C2 -123.0(4) 4_565 4_565
O1 Tm1 N2 C2 88.9(4) . 4_565
O3 Tm1 N2 C2 131.9(4) . 4_565
N2 Tm1 N2 C2 -48.1(4) 4_565 4_565
N1 Tm1 N2 C2 -107.3(4) . 4_565
N1 Tm1 N2 C2 11.1(4) 4_565 4_565
C9 N1 C1 C2 -157.5(5) . .
C3 N1 C1 C2 82.2(6) . .
Tm1 N1 C1 C2 -40.3(6) . .
N1 C1 C2 N2 53.5(8) . 4_565
C9 N1 C3 C4 78.5(7) . .
C1 N1 C3 C4 -161.7(6) . .
Tm1 N1 C3 C4 -38.8(7) . .
N1 C3 C4 N2 54.7(8) . .
C5 N2 C4 C3 -157.6(6) . .
C2 N2 C4 C3 83.5(6) 4_565 .
Tm1 N2 C4 C3 -40.2(6) . .
C4 N2 C5 C6 157.1(5) . .
C2 N2 C5 C6 -84.5(6) 4_565 .
Tm1 N2 C5 C6 36.2(6) . .
Tm1 O1 C6 N4 171.0(4) . .
Tm1 O1 C6 C5 -8.3(7) . .
C7 N4 C6 O1 -5.6(10) . .
C7 N4 C6 C5 173.8(6) . .
N2 C5 C6 O1 -22.9(8) . .
N2 C5 C6 N4 157.7(5) . .
C6 N4 C7 C8 104.7(8) . .
N4 C7 C8 F4 58.4(8) . .
N4 C7 C8 F5 178.7(6) . .
N4 C7 C8 F6 -60.7(9) . .
C3 N1 C9 C10 -83.7(6) . .
C1 N1 C9 C10 157.1(5) . .
Tm1 N1 C9 C10 36.5(6) . .
Tm1 O2 C10 N3 171.1(4) . .
Tm1 O2 C10 C9 -7.4(8) . .
C11 N3 C10 O2 -5.1(10) . .
C11 N3 C10 C9 173.4(6) . .
N1 C9 C10 O2 -23.7(8) . .
N1 C9 C10 N3 157.7(5) . .
C10 N3 C11 C12 103.6(8) . .
N3 C11 C12 F1 59.3(8) . .
N3 C11 C12 F2 179.8(6) . .
N3 C11 C12 F3 -60.0(9) . .

loop_
_platon_squeeze_void_nr
_platon_squeeze_void_average_x
_platon_squeeze_void_average_y
_platon_squeeze_void_average_z
_platon_squeeze_void_volume
_platon_squeeze_void_count_electrons
_platon_squeeze_void_content
1 0.500 0.000 0.000 336 70 ' '
2 0.000 0.000 0.500 336 70 ' '
3 0.250 0.197 0.250 43 13 ' '
4 0.750 0.197 0.250 43 13 ' '
5 0.000 0.500 0.000 336 70 ' '
6 0.500 0.500 0.500 336 70 ' '
7 0.250 0.303 0.750 43 13 ' '
8 0.750 0.303 0.750 43 13 ' '
9 0.250 0.697 0.250 43 13 ' '
10 0.750 0.697 0.250 43 13 ' '
11 0.250 0.803 0.750 43 13 ' '
12 0.750 0.803 0.750 43 13 ' '
